data_7056722
loop_
_publ_author_name
'Che, Yuanyuan'
'Liu, Lang'
'Tang, Yakun'
'Qiao, Yuqian'
'Zhao, Xianmei'
'Gao, Shasha'
'Ding, Sheng'
'Jia, Dianzeng'

_publ_section_title
;
 Solid-state photochromic behavior of pyrazolone 4-phenylthiosemicarbazone
;
_journal_name_full 'New Journal of Chemistry'
_journal_paper_doi 10.1039/C7NJ03406G
_journal_year 2017
_chemical_formula_moiety C24H20FN5OS
_chemical_formula_sum 'C24 H20 F N5 O S'
_chemical_formula_weight 445.52
_chemical_melting_point 447.8(2)
_chemical_name_common PM3FBP-PTSC
_chemical_name_systematic '1-phenyl-3-methyl-4-(3-fluorobenzal)-5-hydroxypyrazole 4-phenylthiosemicarbazone '
_chemical_properties_physical ', Light-sensitive'
_space_group_IT_number 14
_symmetry_cell_setting monoclinic
_symmetry_space_group_name_Hall '-P 2yn'
_symmetry_space_group_name_H-M 'P 1 21/n 1'
_atom_sites_solution_hydrogens geom
_atom_sites_solution_primary direct
_atom_sites_solution_secondary difmap
_audit_creation_method SHELXL-97
_audit_update_record
;
2017-04-17 deposited with the CCDC.
2017-11-02 downloaded from the CCDC.
;
_cell_angle_alpha 90.00
_cell_angle_beta 101.754(3)
_cell_angle_gamma 90.00
_cell_formula_units_Z 4
_cell_length_a 10.700(2)
_cell_length_b 14.421(3)
_cell_length_c 14.701(3)
_cell_measurement_reflns_used 10935
_cell_measurement_temperature 296(2)
_cell_measurement_theta_max 25
_cell_measurement_theta_min 2
_cell_volume 2220.9(8)
_computing_cell_refinement 'Bruker SMART'
_computing_data_collection 'Bruker SMART'
_computing_data_reduction 'Bruker SAINT'
_computing_molecular_graphics 'Bruker SHELXTL'
_computing_publication_material 'Bruker SHELXTL'
_computing_structure_refinement 'SHELXL-97 (Sheldrick, 1997)'
_computing_structure_solution 'SHELXS-97 (Sheldrick, 1990)'
_diffrn_ambient_temperature 296(2)
_diffrn_measured_fraction_theta_full 0.979
_diffrn_measured_fraction_theta_max 0.979
_diffrn_measurement_device_type 'Bruker D2 ADVANCE X-ray diffractometer'
_diffrn_measurement_method 'phi and omega scans'
_diffrn_radiation_monochromator graphite
_diffrn_radiation_source 'fine-focus sealed tube'
_diffrn_radiation_type MoK\a
_diffrn_radiation_wavelength 0.71073
_diffrn_reflns_av_R_equivalents 0.0517
_diffrn_reflns_av_sigmaI/netI 0.0689
_diffrn_reflns_limit_h_max 9
_diffrn_reflns_limit_h_min -12
_diffrn_reflns_limit_k_max 16
_diffrn_reflns_limit_k_min -17
_diffrn_reflns_limit_l_max 17
_diffrn_reflns_limit_l_min -15
_diffrn_reflns_number 10935
_diffrn_reflns_theta_full 25.00
_diffrn_reflns_theta_max 25.00
_diffrn_reflns_theta_min 2.16
_exptl_absorpt_coefficient_mu 0.181
_exptl_absorpt_correction_type none
_exptl_crystal_colour yellow
_exptl_crystal_density_diffrn 1.332
_exptl_crystal_density_method 'not measured'
_exptl_crystal_description block
_exptl_crystal_F_000 928
_exptl_crystal_size_max 0.296
_exptl_crystal_size_mid 0.180
_exptl_crystal_size_min 0.148
_refine_diff_density_max 0.643
_refine_diff_density_min -0.352
_refine_diff_density_rms 0.051
_refine_ls_extinction_coef 0.0037(13)
_refine_ls_extinction_expression Fc^*^=kFc[1+0.001xFc^2^\l^3^/sin(2\q)]^-1/4^
_refine_ls_extinction_method SHELXL
_refine_ls_goodness_of_fit_ref 1.084
_refine_ls_hydrogen_treatment mixed
_refine_ls_matrix_type full
_refine_ls_number_parameters 291
_refine_ls_number_reflns 3840
_refine_ls_number_restraints 0
_refine_ls_restrained_S_all 1.084
_refine_ls_R_factor_all 0.1170
_refine_ls_R_factor_gt 0.0677
_refine_ls_shift/su_max 0.000
_refine_ls_shift/su_mean 0.000
_refine_ls_structure_factor_coef Fsqd
_refine_ls_weighting_details 'calc w=1/[\s^2^(Fo^2^)+(0.0934P)^2^+0.4672P] where P=(Fo^2^+2Fc^2^)/3'
_refine_ls_weighting_scheme calc
_refine_ls_wR_factor_gt 0.1750
_refine_ls_wR_factor_ref 0.2045
_reflns_number_gt 2171
_reflns_number_total 3840
_reflns_threshold_expression >2sigma(I)
_cod_data_source_file c7nj03406g2.cif
_cod_data_source_block pm3f
_cod_depositor_comments
;
The following automatic conversions were performed:

'_chemical_melting_point' value '447.6-448.0' was changed to
'447.8(2)' - the average value was taken and precision was estimated.

Automatic conversion script
Id: cif_fix_values 4973 2017-02-22 13:04:09Z antanas 

2018-01-31
Z value and formula fixed from original absurd values
                 miguel
;
_cod_original_formula_weight 71.28
_cod_original_formula_units_Z 25
_cod_original_cell_volume 2220.9(7)
_cod_original_sg_symbol_H-M P2(1)/n
_cod_original_formula_sum 'C3.84 H3.20 F0.16 N0.80 O0.16 S0.16'
_cod_database_code 7056722

loop_
_symmetry_equiv_pos_as_xyz
'x, y, z'
'-x+1/2, y+1/2, -z+1/2'
'-x, -y, -z'
'x-1/2, -y-1/2, z-1/2'

loop_
_atom_site_label
_atom_site_type_symbol
_atom_site_fract_x
_atom_site_fract_y
_atom_site_fract_z
_atom_site_U_iso_or_equiv
_atom_site_adp_type
_atom_site_occupancy
_atom_site_symmetry_multiplicity
_atom_site_calc_flag
_atom_site_refinement_flags
C1 C 1.1871(4) 0.3067(3) 1.1886(3) 0.0582(12) Uani 1 1 d .
H1 H 1.2595 0.3019 1.1631 0.070 Uiso 1 1 calc R
C2 C 1.1892(6) 0.2769(3) 1.2783(3) 0.0745(15) Uani 1 1 d .
H2 H 1.2641 0.2530 1.3140 0.089 Uiso 1 1 calc R
C3 C 1.0814(7) 0.2826(4) 1.3150(3) 0.0918(18) Uani 1 1 d .
H3 H 1.0826 0.2607 1.3747 0.110 Uiso 1 1 calc R
C4 C 0.9715(6) 0.3206(4) 1.2637(3) 0.0957(19) Uani 1 1 d .
H4 H 0.8988 0.3245 1.2889 0.115 Uiso 1 1 calc R
C5 C 0.9684(5) 0.3530(3) 1.1747(3) 0.0706(14) Uani 1 1 d .
H5 H 0.8949 0.3806 1.1407 0.085 Uiso 1 1 calc R
C6 C 1.0746(4) 0.3441(3) 1.1373(3) 0.0467(10) Uani 1 1 d .
C7 C 1.1532(4) 0.3981(3) 0.9202(3) 0.0477(10) Uani 1 1 d .
C8 C 1.2601(4) 0.4232(4) 0.8733(3) 0.0739(14) Uani 1 1 d .
H8A H 1.3215 0.4602 0.9145 0.111 Uiso 1 1 calc R
H8B H 1.2270 0.4578 0.8179 0.111 Uiso 1 1 calc R
H8C H 1.3004 0.3677 0.8575 0.111 Uiso 1 1 calc R
C9 C 1.0239(3) 0.3875(2) 0.8895(2) 0.0406(9) Uani 1 1 d .
C10 C 0.9702(4) 0.3715(2) 0.9691(2) 0.0433(10) Uani 1 1 d .
C11 C 0.9571(4) 0.3905(2) 0.7917(2) 0.0406(9) Uani 1 1 d .
C12 C 1.0245(4) 0.3528(3) 0.7203(2) 0.0454(10) Uani 1 1 d .
C13 C 1.0258(4) 0.4013(3) 0.6391(3) 0.0575(12) Uani 1 1 d .
H13 H 0.9862 0.4588 0.6283 0.069 Uiso 1 1 calc R
C14 C 1.0864(5) 0.3625(4) 0.5756(3) 0.0724(14) Uani 1 1 d .
C15 C 1.1432(5) 0.2773(4) 0.5863(3) 0.0726(14) Uani 1 1 d .
H15 H 1.1833 0.2530 0.5411 0.087 Uiso 1 1 calc R
C16 C 1.1393(4) 0.2290(3) 0.6658(3) 0.0651(12) Uani 1 1 d .
H16 H 1.1766 0.1706 0.6748 0.078 Uiso 1 1 calc R
C17 C 1.0806(4) 0.2659(3) 0.7325(3) 0.0566(11) Uani 1 1 d .
H17 H 1.0785 0.2323 0.7862 0.068 Uiso 1 1 calc R
C18 C 0.6560(4) 0.4898(3) 0.7848(3) 0.0450(10) Uani 1 1 d .
C19 C 0.5203(4) 0.5439(3) 0.6358(3) 0.0509(11) Uani 1 1 d .
C20 C 0.5445(5) 0.5994(3) 0.5654(3) 0.0627(13) Uani 1 1 d .
H20 H 0.6281 0.6090 0.5588 0.075 Uiso 1 1 calc R
C21 C 0.4454(6) 0.6408(3) 0.5047(3) 0.0824(17) Uani 1 1 d .
H21 H 0.4619 0.6771 0.4562 0.099 Uiso 1 1 calc R
C22 C 0.3231(7) 0.6288(4) 0.5157(4) 0.093(2) Uani 1 1 d .
H22 H 0.2563 0.6578 0.4753 0.112 Uiso 1 1 calc R
C23 C 0.2980(5) 0.5738(4) 0.5862(4) 0.0879(17) Uani 1 1 d .
H23 H 0.2145 0.5657 0.5936 0.105 Uiso 1 1 calc R
C24 C 0.3982(4) 0.5301(3) 0.6468(3) 0.0671(13) Uani 1 1 d .
H24 H 0.3818 0.4921 0.6940 0.080 Uiso 1 1 calc R
F1 F 1.0903(4) 0.4114(2) 0.4966(2) 0.1290(14) Uani 1 1 d .
N1 N 1.0698(3) 0.3739(2) 1.0448(2) 0.0454(8) Uani 1 1 d .
N2 N 1.1821(3) 0.3867(2) 1.0126(2) 0.0529(9) Uani 1 1 d .
H2A H 1.2578 0.3871 1.0464 0.064 Uiso 1 1 calc R
N3 N 0.8435(3) 0.4210(2) 0.7580(2) 0.0453(8) Uani 1 1 d .
N4 N 0.7713(3) 0.4530(2) 0.8191(2) 0.0464(8) Uani 1 1 d .
H4A H 0.7996 0.4495 0.8781 0.056 Uiso 1 1 calc R
N5 N 0.6276(3) 0.4998(2) 0.6928(2) 0.0523(9) Uani 1 1 d .
H5A H 0.6819 0.4762 0.6636 0.063 Uiso 1 1 calc R
O1 O 0.8574(3) 0.3550(2) 0.97596(17) 0.0562(8) Uani 1 1 d .
S1 S 0.56534(10) 0.52295(9) 0.85925(7) 0.0623(4) Uani 1 1 d .

loop_
_atom_site_aniso_label
_atom_site_aniso_U_11
_atom_site_aniso_U_22
_atom_site_aniso_U_33
_atom_site_aniso_U_23
_atom_site_aniso_U_13
_atom_site_aniso_U_12
C1 0.068(3) 0.053(2) 0.047(2) 0.0003(19) -0.005(2) 0.010(2)
C2 0.100(4) 0.061(3) 0.049(3) 0.000(2) -0.016(3) 0.011(3)
C3 0.132(6) 0.099(4) 0.038(3) 0.007(3) 0.002(3) -0.007(4)
C4 0.094(4) 0.150(5) 0.044(3) 0.011(3) 0.017(3) 0.003(4)
C5 0.071(3) 0.098(4) 0.042(3) 0.010(2) 0.008(2) 0.011(3)
C6 0.057(3) 0.045(2) 0.036(2) -0.0013(16) 0.0028(19) 0.000(2)
C7 0.048(3) 0.052(2) 0.042(2) -0.0018(18) 0.0080(19) -0.002(2)
C8 0.053(3) 0.106(4) 0.064(3) -0.002(3) 0.015(2) -0.015(3)
C9 0.038(2) 0.047(2) 0.035(2) 0.0025(16) 0.0041(16) -0.0014(18)
C10 0.042(2) 0.046(2) 0.038(2) 0.0047(16) 0.0007(18) 0.0017(19)
C11 0.040(2) 0.039(2) 0.041(2) 0.0044(16) 0.0068(17) -0.0020(18)
C12 0.042(2) 0.051(2) 0.041(2) -0.0018(18) 0.0042(18) 0.0002(19)
C13 0.074(3) 0.060(3) 0.040(2) 0.0038(19) 0.016(2) 0.013(2)
C14 0.102(4) 0.082(3) 0.035(2) 0.008(2) 0.020(2) 0.009(3)
C15 0.077(3) 0.092(4) 0.050(3) -0.015(3) 0.017(2) 0.014(3)
C16 0.067(3) 0.064(3) 0.063(3) -0.005(2) 0.013(2) 0.012(2)
C17 0.059(3) 0.057(3) 0.053(3) 0.006(2) 0.010(2) 0.007(2)
C18 0.043(2) 0.047(2) 0.042(2) -0.0026(17) 0.0011(18) -0.0026(19)
C19 0.053(3) 0.050(2) 0.042(2) -0.0016(18) -0.0082(19) 0.004(2)
C20 0.072(3) 0.056(3) 0.050(3) -0.005(2) -0.010(2) 0.001(2)
C21 0.109(5) 0.054(3) 0.067(3) 0.000(2) -0.024(3) 0.007(3)
C22 0.112(5) 0.072(4) 0.073(4) -0.011(3) -0.036(4) 0.029(4)
C23 0.061(3) 0.104(4) 0.085(4) -0.028(3) -0.016(3) 0.018(3)
C24 0.052(3) 0.083(3) 0.059(3) -0.008(2) -0.004(2) 0.005(3)
F1 0.203(4) 0.131(3) 0.065(2) 0.0189(19) 0.055(2) 0.040(3)
N1 0.042(2) 0.056(2) 0.0369(18) 0.0020(14) 0.0048(15) -0.0014(16)
N2 0.044(2) 0.068(2) 0.0430(19) 0.0002(16) 0.0013(15) 0.0016(18)
N3 0.046(2) 0.0483(19) 0.0404(18) 0.0020(14) 0.0065(15) 0.0039(16)
N4 0.044(2) 0.061(2) 0.0324(17) -0.0025(14) 0.0030(15) 0.0033(16)
N5 0.050(2) 0.064(2) 0.0401(19) 0.0010(15) 0.0038(16) 0.0114(17)
O1 0.0445(18) 0.079(2) 0.0440(16) 0.0156(14) 0.0067(13) -0.0045(15)
S1 0.0428(7) 0.0921(9) 0.0503(7) -0.0101(6) 0.0057(5) 0.0023(6)

loop_
_atom_type_symbol
_atom_type_description
_atom_type_scat_dispersion_real
_atom_type_scat_dispersion_imag
_atom_type_scat_source
C C 0.0033 0.0016 'International Tables Vol C Tables 4.2.6.8 and 6.1.1.4'
H H 0.0000 0.0000 'International Tables Vol C Tables 4.2.6.8 and 6.1.1.4'
N N 0.0061 0.0033 'International Tables Vol C Tables 4.2.6.8 and 6.1.1.4'
O O 0.0106 0.0060 'International Tables Vol C Tables 4.2.6.8 and 6.1.1.4'
F F 0.0171 0.0103 'International Tables Vol C Tables 4.2.6.8 and 6.1.1.4'
S S 0.1246 0.1234 'International Tables Vol C Tables 4.2.6.8 and 6.1.1.4'

loop_
_geom_angle_atom_site_label_1
_geom_angle_atom_site_label_2
_geom_angle_atom_site_label_3
_geom_angle
C2 C1 C6 118.8(5)
C2 C1 H1 120.6
C6 C1 H1 120.6
C3 C2 C1 120.3(5)
C3 C2 H2 119.8
C1 C2 H2 119.8
C2 C3 C4 120.1(5)
C2 C3 H3 120.0
C4 C3 H3 120.0
C3 C4 C5 120.5(5)
C3 C4 H4 119.8
C5 C4 H4 119.8
C6 C5 C4 119.1(5)
C6 C5 H5 120.4
C4 C5 H5 120.4
C5 C6 C1 121.1(4)
C5 C6 N1 119.2(4)
C1 C6 N1 119.7(4)
N2 C7 C9 109.2(3)
N2 C7 C8 117.2(4)
C9 C7 C8 133.6(4)
C7 C8 H8A 109.5
C7 C8 H8B 109.5
H8A C8 H8B 109.5
C7 C8 H8C 109.5
H8A C8 H8C 109.5
H8B C8 H8C 109.5
C7 C9 C10 107.2(3)
C7 C9 C11 125.0(3)
C10 C9 C11 127.7(3)
O1 C10 N1 122.7(4)
O1 C10 C9 130.8(3)
N1 C10 C9 106.5(3)
N3 C11 C9 128.0(3)
N3 C11 C12 114.0(3)
C9 C11 C12 117.9(3)
C17 C12 C13 119.2(4)
C17 C12 C11 119.9(3)
C13 C12 C11 120.9(4)
C14 C13 C12 118.2(4)
C14 C13 H13 120.9
C12 C13 H13 120.9
C13 C14 C15 123.6(4)
C13 C14 F1 118.1(4)
C15 C14 F1 118.3(4)
C14 C15 C16 117.8(4)
C14 C15 H15 121.1
C16 C15 H15 121.1
C15 C16 C17 120.7(4)
C15 C16 H16 119.7
C17 C16 H16 119.7
C16 C17 C12 120.4(4)
C16 C17 H17 119.8
C12 C17 H17 119.8
N5 C18 N4 115.2(4)
N5 C18 S1 126.1(3)
N4 C18 S1 118.6(3)
C24 C19 C20 120.4(4)
C24 C19 N5 122.8(4)
C20 C19 N5 116.8(4)
C19 C20 C21 120.2(5)
C19 C20 H20 119.9
C21 C20 H20 119.9
C22 C21 C20 120.0(5)
C22 C21 H21 120.0
C20 C21 H21 120.0
C21 C22 C23 120.2(5)
C21 C22 H22 119.9
C23 C22 H22 119.9
C22 C23 C24 120.0(5)
C22 C23 H23 120.0
C24 C23 H23 120.0
C19 C24 C23 119.2(5)
C19 C24 H24 120.4
C23 C24 H24 120.4
C10 N1 N2 108.0(3)
C10 N1 C6 129.7(3)
N2 N1 C6 120.2(3)
C7 N2 N1 108.9(3)
C7 N2 H2A 125.5
N1 N2 H2A 125.5
C11 N3 N4 118.2(3)
C18 N4 N3 118.8(3)
C18 N4 H4A 120.6
N3 N4 H4A 120.6
C18 N5 C19 129.5(4)
C18 N5 H5A 115.3
C19 N5 H5A 115.3

loop_
_geom_bond_atom_site_label_1
_geom_bond_atom_site_label_2
_geom_bond_distance
C1 C2 1.383(6)
C1 C6 1.393(5)
C1 H1 0.9300
C2 C3 1.372(7)
C2 H2 0.9300
C3 C4 1.374(7)
C3 H3 0.9300
C4 C5 1.384(6)
C4 H4 0.9300
C5 C6 1.365(6)
C5 H5 0.9300
C6 N1 1.418(5)
C7 N2 1.340(4)
C7 C9 1.375(5)
C7 C8 1.494(6)
C8 H8A 0.9600
C8 H8B 0.9600
C8 H8C 0.9600
C9 C10 1.423(5)
C9 C11 1.471(5)
C10 O1 1.254(4)
C10 N1 1.376(4)
C11 N3 1.292(4)
C11 C12 1.492(5)
C12 C17 1.385(5)
C12 C13 1.387(5)
C13 C14 1.361(6)
C13 H13 0.9300
C14 C15 1.365(6)
C14 F1 1.367(5)
C15 C16 1.369(6)
C15 H15 0.9300
C16 C17 1.375(6)
C16 H16 0.9300
C17 H17 0.9300
C18 N5 1.333(5)
C18 N4 1.343(5)
C18 S1 1.673(4)
C19 C24 1.364(6)
C19 C20 1.373(6)
C19 N5 1.426(5)
C20 C21 1.376(6)
C20 H20 0.9300
C21 C22 1.362(8)
C21 H21 0.9300
C22 C23 1.374(8)
C22 H22 0.9300
C23 C24 1.396(6)
C23 H23 0.9300
C24 H24 0.9300
N1 N2 1.391(4)
N2 H2A 0.8600
N3 N4 1.378(4)
N4 H4A 0.8600
N5 H5A 0.8600

loop_
_geom_hbond_atom_site_label_D
_geom_hbond_atom_site_label_H
_geom_hbond_atom_site_label_A
_geom_hbond_distance_DH
_geom_hbond_distance_HA
_geom_hbond_distance_DA
_geom_hbond_angle_DHA
_geom_hbond_site_symmetry_A
N4 H4A O1 0.86 1.99 2.702(4) 139.8 .
N5 H5A N3 0.86 2.14 2.578(4) 111.2 .
N2 H2A S1 0.86 2.47 3.237(3) 148.4 3_767
